data_1100620
loop_
_publ_author_name
'Kraut, S.'
'Magull, J.'
'Schaller, U.'
'Karl, M.'
'Harms, K.'
'Dehnicke, K.'

_publ_section_title
;
 Amidoliganden zum Aufbau von mehrkernigen Lanthanoidkomplexen
;
_journal_coden_ASTM ZAACAB
_journal_issue 7
_journal_name_full
;
 Zeitschrift fuer Anorganische und Allgemeine Chemie
;
_journal_page_first 1193
_journal_page_last 1201
_journal_paper_doi 10.1002/(sici)1521-3749(199807)624:7<1193::aid-zaac1193>3.0.co;2-n
_journal_volume 624
_journal_year 1998
_chemical_formula_sum 'C72 H116 N6 Na4 O12 Si6 Yb2'
_space_group_IT_number 2
_symmetry_cell_setting triclinic
_symmetry_Int_Tables_number 2
_symmetry_space_group_name_Hall '-P 1'
_symmetry_space_group_name_H-M 'P -1'
_cell_angle_alpha 76.09(1)
_cell_angle_beta 77.34(1)
_cell_angle_gamma 75.25(1)
_cell_formula_units_Z 2
_cell_length_a 11.401(2)
_cell_length_b 16.468(2)
_cell_length_c 24.831(3)
_cod_database_code 1100620

loop_
_symmetry_equiv_pos_site_id
_symmetry_equiv_pos_as_xyz
1 x,y,z
2 -x,-y,-z

loop_
_atom_site_label
_atom_site_type_symbol
_atom_site_fract_x
_atom_site_fract_y
_atom_site_fract_z
C1 C -0.0289(6) 0.8157(5) -0.1418(3)
H1 H -0.0758(19) 0.7943(27) -0.1054(3)
H2 H -0.0106(6) 0.7733(21) -0.1659(15)
H3 H -0.0773(19) 0.8695(7) -0.1599(17)
C2 C 0.1978(7) 0.8775(5) -0.2032(3)
H4 H 0.1407(14) 0.9254(19) -0.2221(8)
H5 H 0.2244(37) 0.8320(9) -0.2253(7)
H6 H 0.2696(24) 0.8972(27) -0.1999(3)
C3 C 0.2389(6) 0.6672(4) -0.1312(3)
C4 C 0.1647(7) 0.6077(4) -0.1185(3)
H7 H 0.0931(7) 0.6138(4) -0.0905(3)
C5 C 0.1943(8) 0.5389(5) -0.1465(3)
H8 H 0.1428(8) 0.4986(5) -0.1370(3)
C6 C 0.2960(8) 0.5287(5) -0.1872(3)
H9 H 0.3156(8) 0.4813(5) -0.2055(3)
C7 C 0.3697(8) 0.5873(5) -0.2014(3)
H10 H 0.4400(8) 0.5810(5) -0.2300(3)
C8 C 0.3417(7) 0.6566(5) -0.1738(3)
H11 H 0.3932(7) 0.6969(5) -0.1841(3)
C9 C 0.3622(7) 0.6174(4) -0.0249(3)
H12 H 0.4103(33) 0.6123(6) 0.0044(13)
H13 H 0.4168(32) 0.5969(9) -0.0575(5)
H14 H 0.2994(7) 0.5829(6) -0.0103(18)
C10 C 0.4069(6) 0.7971(5) -0.0730(3)
H15 H 0.3682(8) 0.8567(7) -0.0869(17)
H16 H 0.4661(24) 0.7743(18) -0.1037(13)
H17 H 0.4498(28) 0.7945(24) -0.0423(6)
C11 C 0.3686(6) 1.0366(5) -0.0481(3)
H18 H 0.3515(10) 1.0634(25) -0.0861(4)
H19 H 0.4287(16) 1.0626(25) -0.0393(12)
H20 H 0.4019(23) 0.9751(5) -0.0461(14)
C12 C 0.2648(6) 1.0146(4) 0.0760(3)
H21 H 0.3203(30) 0.9581(12) 0.0778(6)
H22 H 0.3062(34) 1.0549(14) 0.0836(7)
H23 H 0.1904(7) 1.0103(25) 0.1042(3)
C13 C 0.1661(6) 1.2308(4) -0.0066(3)
C14 C 0.2833(6) 1.2368(4) -0.0008(3)
H24 H 0.3443(6) 1.1859(4) 0.0060(3)
C15 C 0.3122(7) 1.3153(5) -0.0048(3)
H25 H 0.3927(7) 1.3163(5) -0.0006(3)
C16 C 0.2287(7) 1.3913(5) -0.0146(3)
H26 H 0.2503(7) 1.4448(5) -0.0185(3)
C17 C 0.1092(7) 1.3863(5) -0.0185(3)
H27 H 0.0482(7) 1.4375(5) -0.0245(3)
C18 C 0.0789(7) 1.3082(4) -0.0139(3)
H28 H -0.0030(7) 1.3071(4) -0.0156(3)
C19 C -0.0288(6) 1.2018(4) -0.1414(3)
C20 C -0.0973(7) 1.2283(5) -0.1863(3)
H29 H -0.1464(7) 1.1921(5) -0.1903(3)
C21 C -0.0952(8) 1.3048(5) -0.2243(3)
H30 H -0.1412(8) 1.3198(5) -0.2541(3)
C22 C -0.0258(8) 1.3599(5) -0.2189(3)
H31 H -0.0261(8) 1.4134(5) -0.2441(3)
C23 C 0.0440(8) 1.3353(5) -0.1760(3)
H32 H 0.0939(8) 1.3717(5) -0.1730(3)
C24 C 0.0424(6) 1.2593(4) -0.1379(3)
H33 H 0.0899(6) 1.2450(4) -0.1086(3)
C25 C 0.3522(7) 1.1400(5) -0.2040(3)
H34 H 0.3196(7) 1.1788(5) -0.1767(3)
H35 H 0.4349(7) 1.1069(5) -0.1970(3)
C26 C 0.3590(9) 1.1905(6) -0.2635(4)
H36 H 0.4359(9) 1.1670(6) -0.2874(4)
H37 H 0.3566(9) 1.2513(6) -0.2644(4)
C27 C 0.2543(11) 1.1827(7) -0.2828(4)
H38 H 0.1865(11) 1.2332(7) -0.2783(4)
H39 H 0.2752(11) 1.1788(7) -0.3231(4)
C28 C 0.2173(8) 1.1052(5) -0.2490(3)
H40 H 0.2469(8) 1.0580(5) -0.2702(3)
H41 H 0.1265(8) 1.1150(5) -0.2393(3)
C29 C -0.1441(10) 1.5309(6) -0.1209(5)
H42 H -0.1155(10) 1.5217(6) -0.0846(5)
H43 H -0.0719(10) 1.5161(6) -0.1500(5)
C30 C -0.2091(10) 1.6225(6) -0.1373(4)
H44 H -0.2564(10) 1.6461(6) -0.1039(4)
H45 H -0.1506(10) 1.6590(6) -0.1585(4)
H46? H 0.1583(10) 0.3471(6) 0.1696(4)
H47? H 0.225(1) 0.3477(6) 0.1054(4)
C31 C -0.2990(17) 1.6137(12) -0.1766(8)
H48 H -0.2611(17) 1.6249(12) -0.2168(8)
H49 H -0.3789(17) 1.6548(12) -0.1713(8)
C32? C 0.3124(24) 0.3791(16) 0.1506(11)
H50? H 0.3805(24) 0.3360(16) 0.1348(11)
H51? H 0.3070(24) 0.3670(16) 0.1920(11)
C33 C -0.3156(15) 1.5286(11) -0.1594(7)
H52 H -0.4024(15) 1.5282(11) -0.1421(7)
H53 H -0.2952(15) 1.5005(11) -0.1923(7)
C34? C 0.3327(26) 0.4681(18) 0.1257(12)
H54? H 0.3683(26) 0.4878(18) 0.1519(12)
H55? H 0.3920(26) 0.4675(18) 0.0900(12)
C35 C -0.4825(8) 1.3618(5) -0.1358(4)
H56 H -0.5452(8) 1.4012(5) -0.1143(4)
H57 H -0.4437(8) 1.3961(5) -0.1703(4)
C36 C -0.5415(8) 1.2994(5) -0.1508(4)
H58 H -0.6187(8) 1.2922(5) -0.1245(4)
H59 H -0.5589(8) 1.3182(5) -0.1898(4)
C37 C -0.4423(7) 1.2171(5) -0.1448(4)
H60 H -0.3794(7) 1.2156(5) -0.1793(4)
H61 H -0.4783(7) 1.1658(5) -0.1362(4)
C38 C -0.3888(7) 1.2235(5) -0.0956(3)
H62 H -0.3036(7) 1.1892(5) -0.0967(3)
H63 H -0.4392(7) 1.2027(5) -0.0595(3)
C39 C 1.2361(7) -0.1118(5) 0.2927(3)
H64 H 1.1904(21) -0.0556(15) 0.2763(10)
H65 H 1.2501(40) -0.1513(17) 0.2669(8)
H66 H 1.3155(19) -0.1061(30) 0.2988(4)
C40 C 1.0006(7) -0.1692(5) 0.3456(3)
H67 H 0.9508(21) -0.1931(28) 0.3805(4)
H68 H 1.0210(7) -0.2084(24) 0.3193(15)
H69 H 0.9541(21) -0.1137(7) 0.3287(18)
C41 C 1.2500(7) -0.3249(4) 0.3652(3)
C42 C 1.1675(8) -0.3787(5) 0.3800(3)
H70 H 1.0972(8) -0.3672(5) 0.4079(3)
C43 C 1.1846(9) -0.4489(5) 0.3552(3)
H71 H 1.1258(9) -0.4841(5) 0.3659(3)
C44 C 1.2874(9) -0.4674(5) 0.3149(4)
H72 H 1.3006(9) -0.5159(5) 0.2982(4)
C45 C 1.3690(8) -0.4151(6) 0.2996(3)
H73 H 1.4389(8) -0.4269(6) 0.2714(3)
C46 C 1.3520(7) -0.3445(5) 0.3244(3)
H74 H 1.4109(7) -0.3093(5) 0.3133(3)
C47 C 1.4290(7) -0.1956(5) 0.4224(3)
H75 H 1.3918(10) -0.1364(9) 0.4067(18)
H76 H 1.4913(24) -0.2202(19) 0.3933(15)
H77 H 1.4677(30) -0.1964(25) 0.4541(5)
C48 C 1.3845(7) -0.3756(5) 0.4677(3)
H78 H 1.4273(36) -0.3822(7) 0.4992(13)
H79 H 1.4441(31) -0.3934(10) 0.4355(7)
H80 H 1.3230(9) -0.4113(6) 0.4791(19)
C49 C 1.3580(6) 0.0559(5) 0.4565(3)
H81 H 1.3982(23) -0.0037(5) 0.4544(15)
H82 H 1.4138(19) 0.0832(27) 0.4674(11)
H83 H 1.3376(8) 0.0868(26) 0.4196(5)
C50 C 1.2616(7) 0.0077(5) 0.5809(3)
H84 H 1.1894(9) 0.0114(26) 0.6107(3)
H85 H 1.3197(33) 0.0378(19) 0.5873(9)
H86 H 1.3016(37) -0.0525(9) 0.5810(7)
C51 C 1.1363(6) 0.2358(4) 0.5067(3)
C52 C 1.2393(6) 0.2447(5) 0.5274(3)
H87 H 1.2932(6) 0.1948(5) 0.5433(3)
C53 C 1.2618(7) 0.3237(5) 0.5248(3)
H88 H 1.3315(7) 0.3276(5) 0.5384(3)
C54 C 1.1843(7) 0.3975(5) 0.5028(3)
H89 H 1.2028(7) 0.4518(5) 0.4994(3)
C55 C 1.0802(7) 0.3921(5) 0.4857(3)
H90 H 1.0250(7) 0.4429(5) 0.4719(3)
C56 C 1.0553(7) 0.3130(4) 0.4886(3)
H91 H 0.9811(7) 0.3107(4) 0.4781(3)
C57 C 0.9745(6) 0.2055(4) 0.3593(3)
C58 C 0.9156(7) 0.2274(5) 0.3117(3)
H92 H 0.8670(7) 0.1912(5) 0.3070(3)
C59 C 0.9279(8) 0.3013(5) 0.2714(3)
H93 H 0.8857(8) 0.3157(5) 0.2403(3)
C60 C 0.9993(9) 0.3531(5) 0.2760(4)
H94 H 1.0070(9) 0.4033(5) 0.2483(4)
C61 C 1.0619(8) 0.3316(5) 0.3220(3)
H95 H 1.1117(8) 0.3678(5) 0.3254(3)
C62 C 1.0518(7) 0.2586(4) 0.3622(3)
H96 H 1.0972(7) 0.2439(4) 0.3923(3)
C63 C 0.4852(15) 0.2722(12) 0.4182(7)
H97 H 0.4847(15) 0.2159(12) 0.4438(7)
H98 H 0.4789(15) 0.3155(12) 0.4409(7)
C64? C 1.5318(16) -0.3192(13) 0.5968(8)
H99? H 1.5346(16) -0.3815(13) 0.6082(8)
H100? H 1.5433(16) -0.3037(13) 0.5552(8)
C65 C 0.3750(8) 0.2983(6) 0.3834(3)
H101 H 0.3391(8) 0.3605(6) 0.3787(3)
H102 H 0.3095(8) 0.2664(6) 0.4021(3)
H103? H 1.6556(8) -0.2499(6) 0.5900(3)
H104? H 1.6948(8) -0.3480(6) 0.6214(3)
C66 C 0.4352(8) 0.2738(6) 0.3280(4)
H105 H 0.3966(8) 0.2315(6) 0.3200(4)
H106 H 0.4292(8) 0.3247(6) 0.2971(4)
C67 C 0.5676(8) 0.2354(7) 0.3346(4)
H107 H 0.6229(8) 0.2507(7) 0.2988(4)
H108 H 0.5808(8) 0.1722(7) 0.3451(4)
C68 C 0.7954(12) 0.4774(7) 0.3982(5)
H109 H 0.7517(12) 0.4958(7) 0.4338(5)
H110 H 0.8791(12) 0.4448(7) 0.4038(5)
C69 C 0.8030(13) 0.5505(8) 0.3542(5)
H111 H 0.8047(13) 0.6008(8) 0.3690(5)
H112 H 0.8769(13) 0.5391(8) 0.3253(5)
H113? H 1.2308(13) -0.6034(8) 0.6304(5)
H114? H 1.1099(13) -0.5498(8) 0.6632(5)
C70 C 0.6894(22) 0.5633(15) 0.3316(10)
H115 H 0.6205(22) 0.6008(15) 0.3518(10)
H116 H 0.7007(22) 0.5896(15) 0.291(1)
C71? C 1.2675(20) -0.5483(13) 0.6883(9)
H117? H 1.3264(20) -0.6034(13) 0.6971(9)
H118? H 1.2123(20) -0.5356(13) 0.7234(9)
C72 C 0.6652(10) 0.4757(6) 0.3407(4)
H119 H 0.6941(10) 0.4525(6) 0.3057(4)
H120 H 0.5761(10) 0.4769(6) 0.3526(4)
H121? H 1.3359(10) -0.4410(6) 0.6866(4)
H122? H 1.4207(10) -0.4991(6) 0.6430(4)
C73 C 1.2404(8) 0.1348(6) 0.2579(3)
H123 H 1.1660(8) 0.1152(6) 0.2566(3)
H124 H 1.2173(8) 0.1968(6) 0.2583(3)
C74 C 1.3377(9) 0.1176(7) 0.2079(3)
H125 H 1.3356(9) 0.1691(7) 0.1776(3)
H126 H 1.3265(9) 0.0699(7) 0.1931(3)
C75 C 1.4513(9) 0.0951(9) 0.2294(4)
H127 H 1.5132(9) 0.0543(9) 0.2087(4)
H128 H 1.4843(9) 0.1468(9) 0.2253(4)
C76 C 1.4235(7) 0.0550(6) 0.2901(3)
H129 H 1.4727(7) 0.0713(6) 0.3125(3)
H130 H 1.4420(7) -0.0081(6) 0.2951(3)
N1 N 0.2104(5) 0.7381(3) -0.1026(2)
N2 N 0.1327(5) 1.1553(3) -0.0056(2)
N3 N -0.0342(5) 1.1280(3) -0.1020(2)
N4 N 1.2308(5) -0.2535(4) 0.3915(2)
N5 N 1.1141(5) 0.1570(3) 0.5064(2)
N6 N 0.9603(5) 0.1348(3) 0.4019(2)
O1 O 0.1016(4) 0.8996(3) -0.0892(2)
O2 O -0.1914(4) 1.2349(3) -0.0067(2)
O3 O 0.1269(4) 1.0004(2) -0.0057(2)
O4 O -0.2302(5) 1.4795(3) -0.1161(2)
O5 O -0.3904(5) 1.3115(3) -0.1019(2)
O6 O 0.2712(4) 1.0833(3) -0.1983(2)
O7 O 1.1215(4) -0.0917(3) 0.4060(2)
O8 O 0.7868(4) 0.2264(3) 0.4996(2)
O9 O 1.1239(4) 0.0048(3) 0.4959(2)
O10 O 0.5928(5) 0.2685(4) 0.3775(2)
O11 O 0.7316(5) 0.4254(3) 0.3836(2)
O12 O 1.2931(4) 0.0876(3) 0.3073(2)
Na1 Na -0.2039(2) 1.3311(2) -0.09004(11)
Na2 Na 0.1583(2) 1.0258(2) -0.11243(10)
Na3 Na 0.7604(2) 0.2803(2) 0.41002(11)
Na4 Na 1.1630(2) 0.0385(2) 0.39027(11)
Si1 Si 0.1181(2) 0.83472(12) -0.13092(8)
Si2 Si 0.2861(2) 0.73183(12) -0.04669(8)
Si3 Si 0.2218(2) 1.05334(12) 0.00435(8)
Si4 Si 1.1450(2) -0.15468(13) 0.36177(8)
Si5 Si 1.3062(2) -0.26048(12) 0.44742(8)
Si6 Si 1.2121(2) 0.05868(12) 0.51061(8)
Yb1 Yb 0.05050(3) 0.88413(2) 0.00334(1)
Yb2 Yb 1.06069(3) -0.11400(2) 0.49845(1)
O2A* O 0.1914(4) 0.7651(3) 0.0067(2)
Na1A* Na 0.2039(2) 0.6689(2) 0.09004(11)
C19A* C 0.0288(6) 0.7982(4) 0.1414(3)
C20A* C 0.0973(7) 0.7717(5) 0.1863(3)
H29A* H 0.1464(7) 0.8079(5) 0.1903(3)
C21A* C 0.0952(8) 0.6952(5) 0.2243(3)
H30A* H 0.1412(8) 0.6802(5) 0.2541(3)
C22A* C 0.0258(8) 0.6401(5) 0.2189(3)
H31A* H 0.0261(8) 0.5866(5) 0.2441(3)
C23A* C -0.0440(8) 0.6647(5) 0.1760(3)
H32A* H -0.0939(8) 0.6283(5) 0.1730(3)
C24A* C -0.0424(6) 0.7407(4) 0.1379(3)
N3A* N 0.0342(5) 0.8720(3) 0.1020(2)
Na2A* Na -0.1583(2) 0.9742(2) 0.11243(10)
O1A* O -0.1016(4) 1.1004(3) 0.0892(2)
Si1A* Si -0.1181(2) 1.16528(12) 0.13092(8)
C1A* C 0.0289(6) 1.1843(5) 0.1418(3)
H1A* H 0.0758(19) 1.2057(27) 0.1054(3)
H2A* H 0.0106(6) 1.2267(21) 0.1659(15)
H3A* H 0.0773(19) 1.1305(7) 0.1599(17)
C2A* C -0.1978(7) 1.1225(5) 0.2032(3)
H4A* H -0.1407(14) 1.0746(19) 0.2221(8)
H5A* H -0.2244(37) 1.1680(9) 0.2253(7)
H6A* H -0.2696(24) 1.1028(27) 0.1999(3)
N1A* N -0.2104(5) 1.2619(3) 0.1026(2)
C3A* C -0.2389(6) 1.3328(4) 0.1312(3)
C4A* C -0.1647(7) 1.3923(4) 0.1185(3)
H7A* H -0.0931(7) 1.3862(4) 0.0905(3)
C5A* C -0.1943(8) 1.4611(5) 0.1465(3)
H8A* H -0.1428(8) 1.5014(5) 0.1370(3)
C6A* C -0.2960(8) 1.4713(5) 0.1872(3)
H9A* H -0.3156(8) 1.5187(5) 0.2055(3)
C7A* C -0.3697(8) 1.4127(5) 0.2014(3)
H10A* H -0.4400(8) 1.4190(5) 0.2300(3)
C8A* C -0.3417(7) 1.3434(5) 0.1738(3)
H11A* H -0.3932(7) 1.3031(5) 0.1841(3)
Si2A* Si -0.2861(2) 1.26817(12) 0.04669(8)
C9A* C -0.3622(7) 1.3826(4) 0.0249(3)
H12A* H -0.4103(33) 1.3877(6) -0.0044(13)
H13A* H -0.4168(32) 1.4031(9) 0.0575(5)
H14A* H -0.2994(7) 1.4171(6) 0.0103(18)
C10A* C -0.4069(6) 1.2029(5) 0.0730(3)
H15A* H -0.3682(8) 1.1433(7) 0.0869(17)
H16A* H -0.4661(24) 1.2257(18) 0.1037(13)
H17A* H -0.4498(28) 1.2055(24) 0.0423(6)
N2A* N -0.1327(5) 0.8447(3) 0.0056(2)
C13A* C -0.1661(6) 0.7692(4) 0.0066(3)
C14A* C -0.2833(6) 0.7632(4) 0.0008(3)
H24A* H -0.3443(6) 0.8141(4) -0.0060(3)
C15A* C -0.3122(7) 0.6847(5) 0.0048(3)
H25A* H -0.3927(7) 0.6837(5) 0.0006(3)
C16A* C -0.2287(7) 0.6087(5) 0.0146(3)
H26A* H -0.2503(7) 0.5552(5) 0.0185(3)
C17A* C -0.1092(7) 0.6137(5) 0.0185(3)
H27A* H -0.0482(7) 0.5625(5) 0.0245(3)
C18A* C -0.0789(7) 0.6918(4) 0.0139(3)
H28A* H 0.0030(7) 0.6929(4) 0.0156(3)
Si3A* Si -0.2218(2) 0.94666(12) -0.00435(8)
C11A* C -0.3686(6) 0.9634(5) 0.0481(3)
H18A* H -0.3515(10) 0.9366(25) 0.0861(4)
H19A* H -0.4287(16) 0.9374(25) 0.0393(12)
H20A* H -0.4019(23) 1.0249(5) 0.0461(14)
C12A* C -0.2648(6) 0.9854(4) -0.0760(3)
H21A* H -0.3203(30) 1.0419(12) -0.0778(6)
H22A* H -0.3062(34) 0.9451(14) -0.0836(7)
H23A* H -0.1904(7) 0.9897(25) -0.1042(3)
O3A* O -0.1269(4) 0.9996(2) 0.0057(2)
O6A* O -0.2712(4) 0.9167(3) 0.1983(2)
C25A* C -0.3522(7) 0.8600(5) 0.2040(3)
H34A* H -0.3196(7) 0.8212(5) 0.1767(3)
H35A* H -0.4349(7) 0.8931(5) 0.1970(3)
C26A* C -0.3590(9) 0.8095(6) 0.2635(4)
H36A* H -0.4359(9) 0.8330(6) 0.2874(4)
H37A* H -0.3566(9) 0.7487(6) 0.2644(4)
C27A* C -0.2543(11) 0.8173(7) 0.2828(4)
H38A* H -0.1865(11) 0.7668(7) 0.2783(4)
H39A* H -0.2752(11) 0.8212(7) 0.3231(4)
C28A* C -0.2173(8) 0.8948(5) 0.2490(3)
H40A* H -0.2469(8) 0.9420(5) 0.2702(3)
H41A* H -0.1265(8) 0.8850(5) 0.2393(3)
Yb1A* Yb -0.05050(3) 1.11587(2) -0.00334(1)
H33A* H -0.0899(6) 0.7550(4) 0.1086(3)
O4A* O 0.2302(5) 0.5205(3) 0.1161(2)
C29A* C 0.1441(10) 0.4691(6) 0.1209(5)
H42A* H 0.1155(10) 0.4783(6) 0.0846(5)
H43A* H 0.0719(10) 0.4839(6) 0.1500(5)
C30A* C 0.2091(10) 0.3775(6) 0.1373(4)
H44A* H 0.2564(10) 0.3539(6) 0.1039(4)
H45A* H 0.1506(10) 0.3410(6) 0.1585(4)
C31A* C 0.2990(17) 0.3863(12) 0.1766(8)
H48A* H 0.2611(17) 0.3751(12) 0.2168(8)
H49A* H 0.3789(17) 0.3452(12) 0.1713(8)
C33A* C 0.3156(15) 0.4714(11) 0.1594(7)
H52A* H 0.4024(15) 0.4718(11) 0.1421(7)
H53A* H 0.2952(15) 0.4995(11) 0.1923(7)
O5A* O 0.3904(5) 0.6885(3) 0.1019(2)
C35A* C 0.4825(8) 0.6382(5) 0.1358(4)
H56A* H 0.5452(8) 0.5988(5) 0.1143(4)
H57A* H 0.4437(8) 0.6039(5) 0.1703(4)
C36A* C 0.5415(8) 0.7006(5) 0.1508(4)
H58A* H 0.6187(8) 0.7078(5) 0.1245(4)
H59A* H 0.5589(8) 0.6818(5) 0.1898(4)
C37A* C 0.4423(7) 0.7829(5) 0.1448(4)
H60A* H 0.3794(7) 0.7844(5) 0.1793(4)
H61A* H 0.4783(7) 0.8342(5) 0.1362(4)
C38A* C 0.3888(7) 0.7765(5) 0.0956(3)
H62A* H 0.3036(7) 0.8108(5) 0.0967(3)
H63A* H 0.4392(7) 0.7973(5) 0.0595(3)
O8A* O 1.2132(4) -0.2264(3) 0.5004(2)
Na3A* Na 1.2396(2) -0.2803(2) 0.58998(11)
C57A* C 1.0255(6) -0.2055(4) 0.6407(3)
C58A* C 1.0844(7) -0.2274(5) 0.6883(3)
H92A* H 1.1330(7) -0.1912(5) 0.6930(3)
C59A* C 1.0721(8) -0.3013(5) 0.7286(3)
H93A* H 1.1143(8) -0.3157(5) 0.7597(3)
C60A* C 1.0007(9) -0.3531(5) 0.7240(4)
H94A* H 0.9930(9) -0.4033(5) 0.7517(4)
C61A* C 0.9381(8) -0.3316(5) 0.6780(3)
H95A* H 0.8883(8) -0.3678(5) 0.6746(3)
C62A* C 0.9482(7) -0.2586(4) 0.6378(3)
N6A* N 1.0397(5) -0.1348(3) 0.5981(2)
O10A* O 1.4072(5) -0.2685(4) 0.6225(2)
C63A* C 1.5148(15) -0.2722(12) 0.5818(7)
H97A* H 1.5153(15) -0.2159(12) 0.5562(7)
H98A* H 1.5211(15) -0.3155(12) 0.5591(7)
C65A* C 1.6250(8) -0.2983(6) 0.6166(3)
H101A* H 1.6609(8) -0.3605(6) 0.6213(3)
H102A* H 1.6905(8) -0.2664(6) 0.5979(3)
C66A* C 1.5648(8) -0.2738(6) 0.6720(4)
H105A* H 1.6034(8) -0.2315(6) 0.6800(4)
H106A* H 1.5708(8) -0.3247(6) 0.7029(4)
C67A* C 1.4324(8) -0.2354(7) 0.6654(4)
H107A* H 1.3771(8) -0.2507(7) 0.7012(4)
H108A* H 1.4192(8) -0.1722(7) 0.6549(4)
O11A* O 1.2684(5) -0.4254(3) 0.6164(2)
C68A* C 1.2046(12) -0.4774(7) 0.6018(5)
H109A* H 1.2483(12) -0.4958(7) 0.5662(5)
H110A* H 1.1209(12) -0.4448(7) 0.5962(5)
C69A* C 1.1970(13) -0.5505(8) 0.6458(5)
H111A* H 1.1953(13) -0.6008(8) 0.6310(5)
H112A* H 1.1231(13) -0.5391(8) 0.6747(5)
C70A* C 1.3106(22) -0.5633(15) 0.6684(10)
H115A* H 1.3795(22) -0.6008(15) 0.6482(10)
H116A* H 1.2993(22) -0.5896(15) 0.709(1)
C72A* C 1.3348(10) -0.4757(6) 0.6593(4)
H119A* H 1.3059(10) -0.4525(6) 0.6943(4)
H120A* H 1.4239(10) -0.4769(6) 0.6474(4)
Na4A* Na 0.8370(2) -0.0385(2) 0.60973(11)
O7A* O 0.8785(4) 0.0917(3) 0.5940(2)
Si4A* Si 0.8550(2) 0.15468(13) 0.63823(8)
C39A* C 0.7639(7) 0.1118(5) 0.7073(3)
H64A* H 0.8096(21) 0.0556(15) 0.7237(10)
H65A* H 0.7499(40) 0.1513(17) 0.7331(8)
H66A* H 0.6845(19) 0.1061(30) 0.7012(4)
C40A* C 0.9994(7) 0.1692(5) 0.6544(3)
H67A* H 1.0492(21) 0.1931(28) 0.6195(4)
H68A* H 0.9790(7) 0.2084(24) 0.6807(15)
H69A* H 1.0459(21) 0.1137(7) 0.6713(18)
N4A* N 0.7692(5) 0.2535(4) 0.6085(2)
C41A* C 0.7500(7) 0.3249(4) 0.6348(3)
C42A* C 0.8325(8) 0.3787(5) 0.6200(3)
H70A* H 0.9028(8) 0.3672(5) 0.5921(3)
C43A* C 0.8154(9) 0.4489(5) 0.6448(3)
H71A* H 0.8742(9) 0.4841(5) 0.6341(3)
C44A* C 0.7126(9) 0.4674(5) 0.6851(4)
H72A* H 0.6994(9) 0.5159(5) 0.7018(4)
C45A* C 0.6310(8) 0.4151(6) 0.7004(3)
H73A* H 0.5611(8) 0.4269(6) 0.7286(3)
C46A* C 0.6480(7) 0.3445(5) 0.6756(3)
H74A* H 0.5891(7) 0.3093(5) 0.6867(3)
Si5A* Si 0.6938(2) 0.26048(12) 0.55258(8)
C47A* C 0.5710(7) 0.1956(5) 0.5776(3)
H75A* H 0.6082(10) 0.1364(9) 0.5933(18)
H76A* H 0.5087(24) 0.2202(19) 0.6067(15)
H77A* H 0.5323(30) 0.1964(25) 0.5459(5)
C48A* C 0.6155(7) 0.3756(5) 0.5323(3)
H78A* H 0.5727(36) 0.3822(7) 0.5008(13)
H79A* H 0.5559(31) 0.3934(10) 0.5645(7)
H80A* H 0.6770(9) 0.4113(6) 0.5209(19)
N5A* N 0.8859(5) -0.1570(3) 0.4936(2)
C51A* C 0.8637(6) -0.2358(4) 0.4933(3)
C52A* C 0.7607(6) -0.2447(5) 0.4726(3)
H87A* H 0.7068(6) -0.1948(5) 0.4567(3)
C53A* C 0.7382(7) -0.3237(5) 0.4752(3)
H88A* H 0.6685(7) -0.3276(5) 0.4616(3)
C54A* C 0.8157(7) -0.3975(5) 0.4972(3)
H89A* H 0.7972(7) -0.4518(5) 0.5006(3)
C55A* C 0.9198(7) -0.3921(5) 0.5143(3)
H90A* H 0.9750(7) -0.4429(5) 0.5281(3)
C56A* C 0.9447(7) -0.3130(4) 0.5114(3)
H91A* H 1.0189(7) -0.3107(4) 0.5219(3)
Si6A* Si 0.7879(2) -0.05868(12) 0.48939(8)
C49A* C 0.6420(6) -0.0559(5) 0.5435(3)
H81A* H 0.6018(23) 0.0037(5) 0.5456(15)
H82A* H 0.5862(19) -0.0832(27) 0.5326(11)
H83A* H 0.6624(8) -0.0868(26) 0.5804(5)
C50A* C 0.7384(7) -0.0077(5) 0.4191(3)
H84A* H 0.8106(9) -0.0114(26) 0.3893(3)
H85A* H 0.6803(33) -0.0378(19) 0.4127(9)
H86A* H 0.6984(37) 0.0525(9) 0.4190(7)
O9A* O 0.8761(4) -0.0048(3) 0.5041(2)
O12A* O 0.7069(4) -0.0876(3) 0.6927(2)
C73A* C 0.7596(8) -0.1348(6) 0.7421(3)
H123A* H 0.8340(8) -0.1152(6) 0.7434(3)
H124A* H 0.7827(8) -0.1968(6) 0.7417(3)
C74A* C 0.6623(9) -0.1176(7) 0.7921(3)
H125A* H 0.6644(9) -0.1691(7) 0.8224(3)
H126A* H 0.6735(9) -0.0699(7) 0.8069(3)
C75A* C 0.5487(9) -0.0951(9) 0.7706(4)
H127A* H 0.4868(9) -0.0543(9) 0.7913(4)
H128A* H 0.5157(9) -0.1468(9) 0.7747(4)
C76A* C 0.5765(7) -0.0550(6) 0.7099(3)
H129A* H 0.5273(7) -0.0713(6) 0.6875(3)
H130A* H 0.5580(7) 0.0081(6) 0.7049(3)
Yb2A* Yb 0.93931(3) 0.11400(2) 0.50155(1)
H96A* H 0.9028(7) -0.2439(4) 0.6077(3)

loop_
_atom_type_symbol
_atom_type_radius_bond
C 0.75
H 0.23
N 0.78
Na 1.68
O 0.68
Si 1.15
Yb 1.44
